data_3000000
loop_
_publ_author_name
'Armel Le Bail'
'Salim Ouhenia'
'Daniel Chateigner'

_publ_section_title
;
 Microtwinning hypothesis for a more ordered vaterite model
;
_journal_name_full 'Powder Diffraction'
_journal_page_first 16
_journal_page_last 21
_journal_paper_doi 10.1154/1.3552994
_journal_volume 26
_journal_year 2011
_chemical_compound_source Synthetic
_chemical_formula_sum 'C Ca O3'
_chemical_name_mineral Vaterite
_space_group_IT_number 40
_symmetry_cell_setting orthorhombic
_symmetry_space_group_name_Hall 'A 2 -2a'
_symmetry_space_group_name_H-M 'A m a 2'
_cell_angle_alpha 90.00000
_cell_angle_beta 90.00000
_cell_angle_gamma 90.00000
_cell_formula_units_Z 4
_cell_length_a 8.4721(5)
_cell_length_b 7.1575(7)
_cell_length_c 4.1265(4)
_cell_measurement_temperature 293
_cell_volume 250.23(4)
_computing_structure_refinement FULLPROF
_computing_structure_solution ESPOIR
_database_code_amcsd 0019019
_diffrn_radiation_monochromator graphite
_diffrn_radiation_type X-ray
_diffrn_source 'X-ray tube'
_diffrn_source_target Cu
_exptl_crystal_density_diffrn 2.657
_pd_meas_2theta_range_inc 0.016711
_pd_meas_2theta_range_max 120.00000
_pd_meas_2theta_range_min 15.00000
_pd_meas_number_of_points 6284
_pd_proc_2theta_range_inc 0.016711
_pd_proc_2theta_range_max 120.0309
_pd_proc_2theta_range_min 15.0309
_pd_proc_wavelength 1.540560
_refine_ls_number_parameters 64
_refine_ls_number_reflns 291
_refine_ls_number_restraints 6
_refine_ls_R_I_factor 5.2218
_journal_article_reference 'DOI: 10.1154/1.3552994'
_cod_data_source_file vat-5.cif
_cod_data_source_block vaterite
_cod_depositor_comments
;
The following automatic conversions were performed:

'_symmetry_cell_setting' value 'Orthorhombic' changed to
'orthorhombic' according to the built-in table from CIF Core
dictionary named 'cif_core.dic' version 2.4.1 from 2010-06-29.

Automatic conversion script
Id: cif_fix_values 1715 2011-07-08 13:25:40Z adriana 

 Releasing structure 3000000 into public domain as published material.
;
_cod_database_code 3000000

loop_
_space_group_symop_operation_xyz
x,y,z
-x+1/2,y,z
x+1/2,-y,z
-x,-y,z
x,y+1/2,z+1/2
-x+1/2,y+1/2,z+1/2
x+1/2,-y+1/2,z+1/2
-x,-y+1/2,z+1/2

loop_
_atom_site_label
_atom_site_fract_x
_atom_site_fract_y
_atom_site_fract_z
_atom_site_U_iso_or_equiv
_atom_site_occupancy
_atom_site_adp_type
_atom_site_type_symbol
Ca 0.50000 0.50000 0.00000 0.0235(4) 1.00000 Uiso Ca
C 0.25000 0.640(3) 0.452(4) 0.0396(10) 1.00000 Uiso C
O1 0.3795(2) 0.6711(16) 0.5636(17) 0.0396(10) 1.00000 Uiso O
O2 0.25000 0.5432(12) 0.1912(14) 0.0396(10) 1.00000 Uiso O

loop_
_atom_type_symbol
_atom_type_scat_Cromer_Mann_a1
_atom_type_scat_Cromer_Mann_b1
_atom_type_scat_Cromer_Mann_a2
_atom_type_scat_Cromer_Mann_b2
_atom_type_scat_Cromer_Mann_a3
_atom_type_scat_Cromer_Mann_b3
_atom_type_scat_Cromer_Mann_a4
_atom_type_scat_Cromer_Mann_b4
_atom_type_scat_Cromer_Mann_c
_atom_type_scat_dispersion_real
_atom_type_scat_dispersion_imag
_atom_type_scat_source
ca 8.62660 10.44210 7.38730 0.65990 1.58990 85.74840 1.02110 178.43700 1.37510 0.34100 1.28600 International_Tables_for_Crystallography_Vol.C(1991)_Tables_6.1.1.4_and_6.1.1.5
c 2.31000 20.84390 1.02000 10.20750 1.58860 0.56870 0.86500 51.65120 0.21560 0.01700 0.00900 International_Tables_for_Crystallography_Vol.C(1991)_Tables_6.1.1.4_and_6.1.1.5
o 3.04850 13.27710 2.28680 5.70110 1.54630 0.32390 0.86700 32.90890 0.25080 0.04700 0.03200 International_Tables_for_Crystallography_Vol.C(1991)_Tables_6.1.1.4_and_6.1.1.5

loop_
_geom_angle_atom_site_label_1
_geom_angle_atom_site_label_2
_geom_angle_atom_site_label_3
_geom_angle
_geom_angle_site_symmetry_1
_geom_angle_site_symmetry_3
O1 Ca O1 104.0(4) 7_554 8_555
O1 Ca O1 83.0(5) 7_554 9_664
O1 Ca O1 172.9(5) 7_554 10_665
O1 Ca O1 111.9(6) 7_554 11_555
O1 Ca O1 77.3(4) 7_554 12_675
O1 Ca O2 78.2(3) 7_554 13_555
O1 Ca O2 136.2(4) 7_554 14_665
O1 Ca O1 99.7(6) 8_555 11_555
O1 Ca O1 70.3(4) 8_555 12_675
O1 Ca O2 47.1(2) 8_555 13_555
O1 Ca O2 96.3(3) 8_555 14_665
O1 Ca O1 168.3(7) 11_555 12_675
O1 Ca O2 73.8(4) 11_555 13_555
O1 Ca O2 102.0(4) 11_555 14_665
O2 Ca O2 139.53(12) 13_555 14_665
O1 C O1 130.0(6) 7_555 8_655
O1 C O2 114.8(12) 7_555 9_555

loop_
_geom_bond_atom_site_label_1
_geom_bond_atom_site_label_2
_geom_bond_distance
_geom_bond_site_symmetry_2
Ca O2 2.281(2) .
Ca O1 2.405(8) 1_554
Ca O1 2.579(10) 5_544
Ca O1 2.820(8) .
C O1 1.211(8) .
C O2 1.280(19) .
O1 O2 2.098(9) .
O1 O1 2.194(2) 2_555
O1 O1 3.189(13) 4_665
O1 O1 3.115(9) 8_664
O1 O2 2.958(9) 1_556
O1 O2 2.928(13) 5_555

loop_
_cod_related_entry_id
_cod_related_entry_database
_cod_related_entry_code
1 AMCSD 0019019
